data_4079015
loop_
_publ_author_name
'Li, Wenyi'
'Zhang, Zhongjian'
'Yao, Yingming'
'Zhang, Yong'
'Shen, Qi'

_publ_section_title
;
 Control of Conformations of Piperazidine-Bridged Bis(phenolato) Groups:
 Syntheses and Structures of Bimetallic and Monometallic Lanthanide Amides
 and Their Application in the Polymerization of Lactides
;
_journal_issue 9
_journal_name_full Organometallics
_journal_page_first 3499
_journal_paper_doi 10.1021/om201164t
_journal_volume 31
_journal_year 2012
_chemical_formula_moiety 'C66 H140 Cl2 Eu2 Li2 N6 O4 Si8, 2(C7 H8)'
_chemical_formula_sum 'C80 H156 Cl2 Eu2 Li2 N6 O4 Si8'
_chemical_formula_weight 1879.53
_chemical_name_systematic
; 
 ? 
;
_space_group_IT_number 14
_symmetry_cell_setting monoclinic
_symmetry_Int_Tables_number 14
_symmetry_space_group_name_Hall '-P 2yn'
_symmetry_space_group_name_H-M 'P 1 21/n 1'
_atom_sites_solution_hydrogens geom
_atom_sites_solution_primary direct
_atom_sites_solution_secondary difmap
_audit_creation_method SHELXL-97
_cell_angle_alpha 90.00
_cell_angle_beta 99.650(3)
_cell_angle_gamma 90.00
_cell_formula_units_Z 2
_cell_length_a 16.779(3)
_cell_length_b 12.1559(19)
_cell_length_c 25.691(4)
_cell_measurement_reflns_used 10719
_cell_measurement_temperature 223(2)
_cell_measurement_theta_max 27.5
_cell_measurement_theta_min 3.0
_cell_volume 5165.9(15)
_computing_cell_refinement CrystalClear
_computing_data_collection CrystalClear
_computing_data_reduction CrystalStructure
_computing_structure_refinement 'SHELXL-97 (Sheldrick, 1997)'
_computing_structure_solution 'SHELXS-97 (Sheldrick, 1990)'
_diffrn_ambient_temperature 223(2)
_diffrn_detector_area_resol_mean 14.63
_diffrn_measured_fraction_theta_full 0.995
_diffrn_measured_fraction_theta_max 0.995
_diffrn_measurement_device_type 'Rigaku Saturn'
_diffrn_measurement_method \w
_diffrn_radiation_monochromator graphite
_diffrn_radiation_source 'fine-focus sealed tube'
_diffrn_radiation_type MoK\a
_diffrn_radiation_wavelength 0.71075
_diffrn_reflns_av_R_equivalents 0.0668
_diffrn_reflns_av_sigmaI/netI 0.1027
_diffrn_reflns_limit_h_max 21
_diffrn_reflns_limit_h_min -15
_diffrn_reflns_limit_k_max 12
_diffrn_reflns_limit_k_min -15
_diffrn_reflns_limit_l_max 33
_diffrn_reflns_limit_l_min -33
_diffrn_reflns_number 28779
_diffrn_reflns_theta_full 27.46
_diffrn_reflns_theta_max 27.46
_diffrn_reflns_theta_min 3.03
_exptl_absorpt_coefficient_mu 1.390
_exptl_absorpt_correction_T_max 0.758
_exptl_absorpt_correction_T_min 0.573
_exptl_absorpt_correction_type multi-scan
_exptl_absorpt_process_details 'Jacobson, R. (1998) Private communication'
_exptl_crystal_colour orange
_exptl_crystal_density_diffrn 1.208
_exptl_crystal_density_method 'not measured'
_exptl_crystal_description block
_exptl_crystal_F_000 1976
_exptl_crystal_size_max 0.23
_exptl_crystal_size_mid 0.21
_exptl_crystal_size_min 0.20
_refine_diff_density_max 0.696
_refine_diff_density_min -0.844
_refine_diff_density_rms 0.104
_refine_ls_extinction_method none
_refine_ls_goodness_of_fit_ref 1.168
_refine_ls_hydrogen_treatment constr
_refine_ls_matrix_type full
_refine_ls_number_parameters 468
_refine_ls_number_reflns 11766
_refine_ls_number_restraints 15
_refine_ls_restrained_S_all 1.173
_refine_ls_R_factor_all 0.1148
_refine_ls_R_factor_gt 0.0859
_refine_ls_shift/su_max 0.000
_refine_ls_shift/su_mean 0.000
_refine_ls_structure_factor_coef Fsqd
_refine_ls_weighting_details 'calc w=1/[\s^2^(Fo^2^)+(0.0298P)^2^+9.7621P] where P=(Fo^2^+2Fc^2^)/3'
_refine_ls_weighting_scheme calc
_refine_ls_wR_factor_gt 0.1418
_refine_ls_wR_factor_ref 0.1539
_reflns_number_gt 9097
_reflns_number_total 11766
_reflns_threshold_expression >2sigma(I)
_cod_data_source_file om201164t_si_001.cif
_cod_data_source_block complex3
_cod_original_sg_symbol_H-M 'P 21/n'
_cod_database_code 4079015

loop_
_symmetry_equiv_pos_as_xyz
'x, y, z'
'-x+1/2, y+1/2, -z+1/2'
'-x, -y, -z'
'x-1/2, -y-1/2, z-1/2'

loop_
_atom_site_label
_atom_site_type_symbol
_atom_site_fract_x
_atom_site_fract_y
_atom_site_fract_z
_atom_site_U_iso_or_equiv
_atom_site_adp_type
_atom_site_occupancy
_atom_site_symmetry_multiplicity
_atom_site_calc_flag
_atom_site_refinement_flags
Eu1 Eu 0.207597(19) 0.18299(3) 0.419047(14) 0.03677(10) Uani 1 1 d .
Cl1 Cl 0.36330(10) 0.24186(16) 0.42772(8) 0.0533(5) Uani 1 1 d .
Si1 Si 0.12100(13) 0.43952(17) 0.39846(9) 0.0527(6) Uani 1 1 d .
Si2 Si 0.00631(13) 0.2518(2) 0.37376(10) 0.0558(6) Uani 1 1 d .
Si3 Si 0.23770(14) 0.07311(19) 0.30746(9) 0.0567(6) Uani 1 1 d .
Si4 Si 0.16997(14) -0.09313(18) 0.37645(11) 0.0600(6) Uani 1 1 d .
O1 O 0.2468(2) 0.1337(4) 0.50173(16) 0.0365(10) Uani 1 1 d .
O2 O 0.4216(3) 0.2542(4) 0.5673(2) 0.0613(15) Uani 1 1 d .
N1 N 0.4164(3) 0.0041(4) 0.5084(2) 0.0368(12) Uani 1 1 d .
N2 N 0.1011(3) 0.3006(4) 0.3982(2) 0.0427(14) Uani 1 1 d .
N3 N 0.2018(3) 0.0364(4) 0.3635(2) 0.0457(14) Uani 1 1 d .
C1 C 0.2549(4) 0.0878(5) 0.5508(2) 0.0342(14) Uani 1 1 d .
C2 C 0.2188(4) 0.1328(5) 0.5915(3) 0.0374(15) Uani 1 1 d .
C3 C 0.2371(4) 0.0841(6) 0.6408(3) 0.0431(16) Uani 1 1 d .
H3 H 0.2134 0.1143 0.6683 0.052 Uiso 1 1 calc R
C4 C 0.2881(4) -0.0064(6) 0.6527(3) 0.0416(16) Uani 1 1 d .
C5 C 0.3185(4) -0.0515(5) 0.6108(3) 0.0407(16) Uani 1 1 d .
H5 H 0.3500 -0.1157 0.6165 0.049 Uiso 1 1 calc R
C6 C 0.3042(4) -0.0062(5) 0.5609(3) 0.0378(15) Uani 1 1 d .
C7 C 0.3416(4) -0.0554(5) 0.5163(3) 0.0412(16) Uani 1 1 d .
H7A H 0.3547 -0.1328 0.5242 0.049 Uiso 1 1 calc R
H7B H 0.3022 -0.0526 0.4836 0.049 Uiso 1 1 calc R
C8 C 0.4390(4) -0.0334(6) 0.4581(3) 0.0411(16) Uani 1 1 d .
H8A H 0.3953 -0.0156 0.4289 0.049 Uiso 1 1 calc R
H8B H 0.4460 -0.1135 0.4590 0.049 Uiso 1 1 calc R
C9 C 0.5163(4) 0.0203(6) 0.4484(3) 0.0400(16) Uani 1 1 d .
H9A H 0.5298 -0.0064 0.4150 0.048 Uiso 1 1 calc R
H9B H 0.5084 0.1001 0.4455 0.048 Uiso 1 1 calc R
C10 C 0.1608(4) 0.2323(6) 0.5822(3) 0.0496(18) Uani 1 1 d .
C11 C 0.1296(6) 0.2651(8) 0.6330(3) 0.086(3) Uani 1 1 d .
H11A H 0.0914 0.3252 0.6254 0.129 Uiso 1 1 calc R
H11B H 0.1747 0.2883 0.6594 0.129 Uiso 1 1 calc R
H11C H 0.1030 0.2026 0.6461 0.129 Uiso 1 1 calc R
C12 C 0.0882(4) 0.2016(7) 0.5411(3) 0.062(2) Uani 1 1 d .
H12A H 0.0521 0.2641 0.5345 0.093 Uiso 1 1 calc R
H12B H 0.0600 0.1403 0.5539 0.093 Uiso 1 1 calc R
H12C H 0.1064 0.1807 0.5085 0.093 Uiso 1 1 calc R
C13 C 0.2048(5) 0.3331(6) 0.5644(4) 0.066(2) Uani 1 1 d .
H13A H 0.2229 0.3167 0.5313 0.100 Uiso 1 1 calc R
H13B H 0.2511 0.3507 0.5911 0.100 Uiso 1 1 calc R
H13C H 0.1682 0.3953 0.5596 0.100 Uiso 1 1 calc R
C14 C 0.3074(5) -0.0547(7) 0.7078(3) 0.054(2) Uani 1 1 d .
C15 C 0.3909(7) -0.1051(12) 0.7192(4) 0.150(6) Uani 1 1 d .
H15A H 0.4039 -0.1236 0.7563 0.226 Uiso 1 1 calc R
H15B H 0.4302 -0.0529 0.7103 0.226 Uiso 1 1 calc R
H15C H 0.3921 -0.1713 0.6982 0.226 Uiso 1 1 calc R
C16 C 0.2446(8) -0.1388(11) 0.7146(4) 0.168(7) Uani 1 1 d .
H16A H 0.1915 -0.1049 0.7079 0.252 Uiso 1 1 calc R
H16B H 0.2550 -0.1669 0.7504 0.252 Uiso 1 1 calc R
H16C H 0.2466 -0.1988 0.6900 0.252 Uiso 1 1 calc R
C17 C 0.3101(9) 0.0308(9) 0.7497(4) 0.135(5) Uani 1 1 d .
H17A H 0.2555 0.0540 0.7521 0.203 Uiso 1 1 calc R
H17B H 0.3411 0.0935 0.7411 0.203 Uiso 1 1 calc R
H17C H 0.3354 0.0003 0.7834 0.203 Uiso 1 1 calc R
C18 C 0.0750(5) 0.5183(7) 0.4481(4) 0.076(3) Uani 1 1 d .
H18A H 0.0166 0.5121 0.4400 0.114 Uiso 1 1 calc R
H18B H 0.0904 0.5951 0.4470 0.114 Uiso 1 1 calc R
H18C H 0.0941 0.4888 0.4830 0.114 Uiso 1 1 calc R
C19 C 0.0864(6) 0.5053(7) 0.3327(3) 0.082(3) Uani 1 1 d .
H19A H 0.1131 0.4704 0.3064 0.123 Uiso 1 1 calc R
H19B H 0.0998 0.5830 0.3348 0.123 Uiso 1 1 calc R
H19C H 0.0284 0.4967 0.3230 0.123 Uiso 1 1 calc R
C20 C 0.2336(4) 0.4643(6) 0.4152(4) 0.070(3) Uani 1 1 d .
H20A H 0.2541 0.4335 0.4496 0.106 Uiso 1 1 calc R
H20B H 0.2442 0.5427 0.4156 0.106 Uiso 1 1 calc R
H20C H 0.2603 0.4293 0.3888 0.106 Uiso 1 1 calc R
C21 C -0.0776(5) 0.3413(8) 0.3885(4) 0.088(3) Uani 1 1 d .
H21A H -0.0740 0.3483 0.4264 0.132 Uiso 1 1 calc R
H21B H -0.1291 0.3085 0.3735 0.132 Uiso 1 1 calc R
H21C H -0.0732 0.4134 0.3731 0.132 Uiso 1 1 calc R
C22 C -0.0110(5) 0.1158(7) 0.4031(4) 0.089(3) Uani 1 1 d .
H22A H 0.0285 0.0634 0.3946 0.134 Uiso 1 1 calc R
H22B H -0.0650 0.0900 0.3888 0.134 Uiso 1 1 calc R
H22C H -0.0057 0.1230 0.4411 0.134 Uiso 1 1 calc R
C23 C -0.0088(5) 0.2306(8) 0.3004(3) 0.083(3) Uani 1 1 d .
H23A H 0.0031 0.2984 0.2834 0.124 Uiso 1 1 calc R
H23B H -0.0644 0.2094 0.2878 0.124 Uiso 1 1 calc R
H23C H 0.0271 0.1729 0.2922 0.124 Uiso 1 1 calc R
C24 C 0.2334(5) 0.2268(6) 0.3004(3) 0.066(2) Uani 1 1 d .
H24A H 0.1785 0.2519 0.3002 0.098 Uiso 1 1 calc R
H24B H 0.2505 0.2477 0.2675 0.098 Uiso 1 1 calc R
H24C H 0.2691 0.2603 0.3297 0.098 Uiso 1 1 calc R
C25 C 0.1779(6) 0.0191(7) 0.2450(3) 0.086(3) Uani 1 1 d .
H25A H 0.1829 -0.0603 0.2442 0.130 Uiso 1 1 calc R
H25B H 0.1980 0.0507 0.2151 0.130 Uiso 1 1 calc R
H25C H 0.1215 0.0388 0.2433 0.130 Uiso 1 1 calc R
C26 C 0.3462(5) 0.0325(8) 0.3085(4) 0.087(3) Uani 1 1 d .
H26A H 0.3805 0.0718 0.3366 0.131 Uiso 1 1 calc R
H26B H 0.3619 0.0508 0.2749 0.131 Uiso 1 1 calc R
H26C H 0.3521 -0.0461 0.3146 0.131 Uiso 1 1 calc R
C27 C 0.0785(5) -0.1389(8) 0.3292(4) 0.092(3) Uani 1 1 d .
H27A H 0.0365 -0.0835 0.3274 0.138 Uiso 1 1 calc R
H27B H 0.0589 -0.2078 0.3413 0.138 Uiso 1 1 calc R
H27C H 0.0927 -0.1490 0.2944 0.138 Uiso 1 1 calc R
C28 C 0.2508(6) -0.1996(6) 0.3728(4) 0.091(3) Uani 1 1 d .
H28A H 0.2709 -0.1915 0.3397 0.137 Uiso 1 1 calc R
H28B H 0.2281 -0.2726 0.3747 0.137 Uiso 1 1 calc R
H28C H 0.2949 -0.1892 0.4020 0.137 Uiso 1 1 calc R
C29 C 0.1415(5) -0.1031(7) 0.4441(4) 0.074(3) Uani 1 1 d .
H29A H 0.1797 -0.0613 0.4690 0.112 Uiso 1 1 calc R
H29B H 0.1427 -0.1796 0.4550 0.112 Uiso 1 1 calc R
H29C H 0.0876 -0.0737 0.4431 0.112 Uiso 1 1 calc R
C30 C 0.4306(6) 0.2404(9) 0.6230(4) 0.086(3) Uani 1 1 d .
H30A H 0.4267 0.1624 0.6318 0.103 Uiso 1 1 calc R
H30B H 0.3880 0.2806 0.6369 0.103 Uiso 1 1 calc R
C31 C 0.5099(7) 0.2836(12) 0.6458(5) 0.132(5) Uani 1 1 d .
H31A H 0.5487 0.2235 0.6546 0.159 Uiso 1 1 calc R
H31B H 0.5067 0.3256 0.6779 0.159 Uiso 1 1 calc R
C32 C 0.5347(6) 0.3562(9) 0.6046(5) 0.101(4) Uani 1 1 d .
H32A H 0.5846 0.3292 0.5939 0.121 Uiso 1 1 calc R
H32B H 0.5437 0.4317 0.6177 0.121 Uiso 1 1 calc R
C33 C 0.4654(6) 0.3520(7) 0.5590(4) 0.089(3) Uani 1 1 d .
H33A H 0.4309 0.4171 0.5588 0.106 Uiso 1 1 calc R
H33B H 0.4854 0.3483 0.5253 0.106 Uiso 1 1 calc R
C34 C 0.9381(12) 0.860(2) 0.1231(8) 0.0846(16) Uiso 0.50 1 d PD
C34' C 0.8453(11) 0.8788(17) 0.0917(8) 0.0846(16) Uiso 0.50 1 d PD
C35 C 0.9325(12) 0.8456(19) 0.0691(8) 0.0846(16) Uiso 0.50 1 d PD
C35' C 0.9244(12) 0.847(2) 0.0921(8) 0.0846(16) Uiso 0.50 1 d PD
C36 C 0.8538(11) 0.8655(16) 0.0399(8) 0.0846(16) Uiso 0.50 1 d PD
C36' C 0.9713(12) 0.867(2) 0.1411(8) 0.0846(16) Uiso 0.50 1 d PD
C37 C 0.7896(12) 0.8951(18) 0.0669(8) 0.0846(16) Uiso 0.50 1 d PD
C37' C 0.9559(11) 0.9096(16) 0.1903(8) 0.0846(16) Uiso 0.50 1 d PD
C38 C 0.8052(13) 0.919(2) 0.1221(9) 0.0846(16) Uiso 0.50 1 d PD
C38' C 0.8762(11) 0.9433(16) 0.1860(8) 0.0846(16) Uiso 0.50 1 d PD
C39 C 0.8807(11) 0.8997(17) 0.1537(8) 0.0846(16) Uiso 0.50 1 d PD
C39' C 0.8236(14) 0.924(3) 0.1374(9) 0.0846(16) Uiso 0.50 1 d PD
C40 C 1.0149(11) 0.8405(16) 0.1646(8) 0.0846(16) Uiso 0.50 1 d PD
C40' C 0.7837(12) 0.8629(18) 0.0412(8) 0.0846(16) Uiso 0.50 1 d PD
Li1 Li 0.3700(7) 0.1643(9) 0.5106(5) 0.046(3) Uani 1 1 d .

loop_
_atom_site_aniso_label
_atom_site_aniso_U_11
_atom_site_aniso_U_22
_atom_site_aniso_U_33
_atom_site_aniso_U_23
_atom_site_aniso_U_13
_atom_site_aniso_U_12
Eu1 0.03332(17) 0.0435(2) 0.03285(18) 0.00243(17) 0.00381(12) 0.00764(15)
Cl1 0.0403(9) 0.0633(12) 0.0566(12) 0.0181(10) 0.0089(9) 0.0021(8)
Si1 0.0582(13) 0.0456(12) 0.0533(14) 0.0053(11) 0.0067(11) 0.0169(10)
Si2 0.0409(11) 0.0688(15) 0.0545(14) -0.0026(12) -0.0010(10) 0.0108(10)
Si3 0.0668(14) 0.0641(14) 0.0388(12) -0.0023(11) 0.0082(11) 0.0137(12)
Si4 0.0555(13) 0.0463(13) 0.0713(17) 0.0009(12) -0.0094(12) -0.0048(10)
O1 0.036(2) 0.048(3) 0.026(2) 0.004(2) 0.0081(19) 0.006(2)
O2 0.062(3) 0.060(4) 0.057(4) -0.014(3) -0.003(3) -0.005(3)
N1 0.029(3) 0.046(3) 0.036(3) -0.006(3) 0.006(2) 0.003(2)
N2 0.042(3) 0.044(3) 0.040(3) 0.001(3) 0.004(3) 0.014(3)
N3 0.050(3) 0.046(3) 0.040(3) -0.001(3) 0.004(3) 0.002(3)
C1 0.033(3) 0.044(4) 0.025(3) -0.003(3) 0.002(3) -0.002(3)
C2 0.035(3) 0.047(4) 0.032(4) 0.000(3) 0.008(3) 0.006(3)
C3 0.045(4) 0.054(4) 0.031(4) -0.005(3) 0.007(3) 0.002(3)
C4 0.046(4) 0.048(4) 0.030(4) 0.003(3) 0.002(3) -0.004(3)
C5 0.047(4) 0.036(4) 0.038(4) 0.004(3) 0.003(3) 0.004(3)
C6 0.031(3) 0.037(4) 0.046(4) -0.003(3) 0.009(3) 0.004(3)
C7 0.040(4) 0.047(4) 0.037(4) -0.003(3) 0.008(3) 0.000(3)
C8 0.039(4) 0.054(4) 0.030(4) -0.002(3) 0.005(3) 0.010(3)
C9 0.038(3) 0.052(4) 0.029(3) 0.000(3) 0.003(3) 0.010(3)
C10 0.051(4) 0.054(4) 0.045(5) -0.006(4) 0.013(4) 0.014(4)
C11 0.103(7) 0.107(7) 0.054(6) -0.004(5) 0.027(6) 0.059(6)
C12 0.036(4) 0.082(6) 0.068(6) 0.003(5) 0.011(4) 0.017(4)
C13 0.073(6) 0.043(5) 0.080(7) 0.001(4) 0.003(5) 0.010(4)
C14 0.065(5) 0.062(5) 0.033(4) 0.005(4) -0.001(4) -0.004(4)
C15 0.131(10) 0.252(16) 0.063(8) 0.063(9) 0.003(7) 0.097(11)
C16 0.203(14) 0.206(14) 0.072(8) 0.073(9) -0.041(9) -0.144(12)
C17 0.250(16) 0.121(10) 0.029(5) 0.004(6) 0.006(8) 0.030(10)
C18 0.079(6) 0.061(5) 0.086(7) -0.008(5) 0.012(6) 0.024(5)
C19 0.115(8) 0.069(6) 0.061(6) 0.029(5) 0.015(6) 0.020(6)
C20 0.057(5) 0.043(4) 0.115(8) -0.003(5) 0.027(5) -0.016(4)
C21 0.050(5) 0.109(8) 0.102(9) -0.027(7) 0.005(5) 0.016(5)
C22 0.080(6) 0.088(7) 0.089(8) -0.003(6) -0.016(6) -0.021(6)
C23 0.060(5) 0.127(8) 0.057(6) -0.016(6) -0.001(5) 0.011(6)
C24 0.078(6) 0.076(6) 0.043(5) 0.007(4) 0.012(4) 0.007(5)
C25 0.125(9) 0.084(7) 0.044(5) -0.015(5) -0.003(6) 0.017(6)
C26 0.092(7) 0.116(8) 0.062(6) 0.012(6) 0.036(6) 0.040(6)
C27 0.079(7) 0.085(7) 0.098(9) -0.010(6) -0.024(6) -0.019(5)
C28 0.091(7) 0.045(5) 0.132(10) -0.012(6) 0.002(7) 0.002(5)
C29 0.061(5) 0.070(6) 0.086(7) 0.031(5) -0.003(5) -0.020(4)
C30 0.083(7) 0.111(8) 0.062(7) -0.025(6) 0.002(6) -0.003(6)
C31 0.104(9) 0.191(15) 0.086(10) -0.018(10) -0.032(8) -0.029(10)
C32 0.072(7) 0.097(8) 0.126(11) -0.023(8) -0.006(7) -0.013(6)
C33 0.099(8) 0.060(6) 0.103(9) -0.021(6) 0.008(7) -0.013(5)
Li1 0.044(6) 0.044(7) 0.050(8) -0.003(6) 0.009(6) 0.004(5)

loop_
_atom_type_symbol
_atom_type_description
_atom_type_scat_dispersion_real
_atom_type_scat_dispersion_imag
_atom_type_scat_source
C C 0.0033 0.0016 'International Tables Vol C Tables 4.2.6.8 and 6.1.1.4'
H H 0.0000 0.0000 'International Tables Vol C Tables 4.2.6.8 and 6.1.1.4'
Cl Cl 0.1484 0.1585 'International Tables Vol C Tables 4.2.6.8 and 6.1.1.4'
Eu Eu -0.1578 3.6682 'International Tables Vol C Tables 4.2.6.8 and 6.1.1.4'
Li Li -0.0003 0.0001 'International Tables Vol C Tables 4.2.6.8 and 6.1.1.4'
N N 0.0061 0.0033 'International Tables Vol C Tables 4.2.6.8 and 6.1.1.4'
O O 0.0106 0.0060 'International Tables Vol C Tables 4.2.6.8 and 6.1.1.4'
Si Si 0.0817 0.0704 'International Tables Vol C Tables 4.2.6.8 and 6.1.1.4'

loop_
_geom_angle_atom_site_label_1
_geom_angle_atom_site_label_2
_geom_angle_atom_site_label_3
_geom_angle
_geom_angle_site_symmetry_1
O1 Eu1 N3 111.52(18) .
O1 Eu1 N2 119.55(18) .
N3 Eu1 N2 113.2(2) .
O1 Eu1 Cl1 82.12(11) .
N3 Eu1 Cl1 101.54(15) .
N2 Eu1 Cl1 124.48(15) .
O1 Eu1 Si3 131.96(12) .
N3 Eu1 Si3 29.40(15) .
N2 Eu1 Si3 106.26(15) .
Cl1 Eu1 Si3 83.72(6) .
O1 Eu1 Li1 38.2(2) .
N3 Eu1 Li1 109.7(2) .
N2 Eu1 Li1 137.1(2) .
Cl1 Eu1 Li1 44.1(2) .
Si3 Eu1 Li1 111.5(2) .
O1 Eu1 Si1 116.46(12) .
N3 Eu1 Si1 129.81(15) .
N2 Eu1 Si1 26.17(15) .
Cl1 Eu1 Si1 98.70(6) .
Si3 Eu1 Si1 110.96(6) .
Li1 Eu1 Si1 116.7(2) .
O1 Eu1 Si2 120.29(11) .
N3 Eu1 Si2 92.36(14) .
N2 Eu1 Si2 25.02(15) .
Cl1 Eu1 Si2 147.12(6) .
Si3 Eu1 Si2 95.09(6) .
Li1 Eu1 Si2 153.4(2) .
Si1 Eu1 Si2 51.01(6) .
O1 Eu1 Si4 92.80(12) .
N3 Eu1 Si4 23.12(15) .
N2 Eu1 Si4 115.35(15) .
Cl1 Eu1 Si4 113.45(6) .
Si3 Eu1 Si4 52.50(6) .
Li1 Eu1 Si4 103.7(2) .
Si1 Eu1 Si4 139.41(6) .
Si2 Eu1 Si4 90.68(5) .
Li1 Cl1 Eu1 82.2(3) .
N2 Si1 C18 113.9(4) .
N2 Si1 C19 112.7(4) .
C18 Si1 C19 107.2(4) .
N2 Si1 C20 110.0(3) .
C18 Si1 C20 106.0(4) .
C19 Si1 C20 106.5(4) .
N2 Si1 Eu1 35.75(18) .
C18 Si1 Eu1 125.0(3) .
C19 Si1 Eu1 125.8(3) .
C20 Si1 Eu1 74.3(2) .
N2 Si2 C22 110.9(4) .
N2 Si2 C21 114.2(4) .
C22 Si2 C21 105.2(5) .
N2 Si2 C23 112.1(4) .
C22 Si2 C23 106.3(5) .
C21 Si2 C23 107.7(4) .
N2 Si2 Eu1 34.21(18) .
C22 Si2 Eu1 81.9(3) .
C21 Si2 Eu1 142.5(3) .
C23 Si2 Eu1 105.2(3) .
N3 Si3 C25 114.7(4) .
N3 Si3 C24 109.1(3) .
C25 Si3 C24 105.1(4) .
N3 Si3 C26 113.3(4) .
C25 Si3 C26 107.5(4) .
C24 Si3 C26 106.5(4) .
N3 Si3 Eu1 40.74(19) .
C25 Si3 Eu1 139.2(3) .
C24 Si3 Eu1 70.8(2) .
C26 Si3 Eu1 112.6(3) .
N3 Si4 C27 113.2(4) .
N3 Si4 C29 112.0(3) .
C27 Si4 C29 105.8(4) .
N3 Si4 C28 111.7(4) .
C27 Si4 C28 106.3(4) .
C29 Si4 C28 107.3(5) .
N3 Si4 Eu1 31.4(2) .
C27 Si4 Eu1 124.3(3) .
C29 Si4 Eu1 80.6(3) .
C28 Si4 Eu1 124.8(3) .
C1 O1 Li1 91.7(5) .
C1 O1 Eu1 166.2(4) .
Li1 O1 Eu1 100.9(4) .
C30 O2 C33 106.1(7) .
C30 O2 Li1 131.1(7) .
C33 O2 Li1 122.7(7) .
C9 N1 C8 108.6(5) 3_656
C9 N1 C7 110.8(5) 3_656
C8 N1 C7 108.3(5) .
C9 N1 Li1 114.0(5) 3_656
C8 N1 Li1 117.4(5) .
C7 N1 Li1 97.0(5) .
Si2 N2 Si1 120.5(3) .
Si2 N2 Eu1 120.8(3) .
Si1 N2 Eu1 118.1(3) .
Si3 N3 Si4 124.6(4) .
Si3 N3 Eu1 109.9(3) .
Si4 N3 Eu1 125.5(3) .
O1 C1 C2 122.7(6) .
O1 C1 C6 117.8(6) .
C2 C1 C6 119.4(6) .
O1 C1 Li1 55.5(4) .
C2 C1 Li1 128.1(5) .
C6 C1 Li1 84.7(5) .
C3 C2 C1 117.3(6) .
C3 C2 C10 120.8(6) .
C1 C2 C10 121.9(6) .
C2 C3 C4 124.7(6) .
C2 C3 H3 117.6 .
C4 C3 H3 117.6 .
C5 C4 C3 115.9(6) .
C5 C4 C14 121.6(6) .
C3 C4 C14 122.5(7) .
C4 C5 C6 122.5(6) .
C4 C5 H5 118.7 .
C6 C5 H5 118.7 .
C5 C6 C1 120.0(6) .
C5 C6 C7 121.0(6) .
C1 C6 C7 119.0(6) .
C5 C6 Li1 135.4(5) .
C1 C6 Li1 64.8(4) .
C7 C6 Li1 72.3(4) .
N1 C7 C6 112.0(5) .
N1 C7 Li1 50.1(4) .
C6 C7 Li1 75.6(4) .
N1 C7 H7A 109.2 .
C6 C7 H7A 109.2 .
Li1 C7 H7A 156.7 .
N1 C7 H7B 109.2 .
C6 C7 H7B 109.2 .
Li1 C7 H7B 91.1 .
H7A C7 H7B 107.9 .
N1 C8 C9 111.3(5) .
N1 C8 H8A 109.4 .
C9 C8 H8A 109.4 .
N1 C8 H8B 109.4 .
C9 C8 H8B 109.4 .
H8A C8 H8B 108.0 .
N1 C9 C8 111.1(5) 3_656
N1 C9 H9A 109.4 3_656
C8 C9 H9A 109.4 .
N1 C9 H9B 109.4 3_656
C8 C9 H9B 109.4 .
H9A C9 H9B 108.0 .
C12 C10 C11 107.8(7) .
C12 C10 C13 111.0(7) .
C11 C10 C13 107.1(7) .
C12 C10 C2 109.0(6) .
C11 C10 C2 111.5(6) .
C13 C10 C2 110.3(6) .
C10 C11 H11A 109.5 .
C10 C11 H11B 109.5 .
H11A C11 H11B 109.5 .
C10 C11 H11C 109.5 .
H11A C11 H11C 109.5 .
H11B C11 H11C 109.5 .
C10 C12 H12A 109.5 .
C10 C12 H12B 109.5 .
H12A C12 H12B 109.5 .
C10 C12 H12C 109.5 .
H12A C12 H12C 109.5 .
H12B C12 H12C 109.5 .
C10 C13 H13A 109.5 .
C10 C13 H13B 109.5 .
H13A C13 H13B 109.5 .
C10 C13 H13C 109.5 .
H13A C13 H13C 109.5 .
H13B C13 H13C 109.5 .
C17 C14 C16 109.0(9) .
C17 C14 C15 103.2(9) .
C16 C14 C15 110.4(10) .
C17 C14 C4 112.3(7) .
C16 C14 C4 109.2(7) .
C15 C14 C4 112.6(7) .
C14 C15 H15A 109.5 .
C14 C15 H15B 109.5 .
H15A C15 H15B 109.5 .
C14 C15 H15C 109.5 .
H15A C15 H15C 109.5 .
H15B C15 H15C 109.5 .
C14 C16 H16A 109.5 .
C14 C16 H16B 109.5 .
H16A C16 H16B 109.5 .
C14 C16 H16C 109.5 .
H16A C16 H16C 109.5 .
H16B C16 H16C 109.5 .
C14 C17 H17A 109.5 .
C14 C17 H17B 109.5 .
H17A C17 H17B 109.5 .
C14 C17 H17C 109.5 .
H17A C17 H17C 109.5 .
H17B C17 H17C 109.5 .
Si1 C18 H18A 109.5 .
Si1 C18 H18B 109.5 .
H18A C18 H18B 109.5 .
Si1 C18 H18C 109.5 .
H18A C18 H18C 109.5 .
H18B C18 H18C 109.5 .
Si1 C19 H19A 109.5 .
Si1 C19 H19B 109.5 .
H19A C19 H19B 109.5 .
Si1 C19 H19C 109.5 .
H19A C19 H19C 109.5 .
H19B C19 H19C 109.5 .
Si1 C20 H20A 109.5 .
Si1 C20 H20B 109.5 .
H20A C20 H20B 109.5 .
Si1 C20 H20C 109.5 .
H20A C20 H20C 109.5 .
H20B C20 H20C 109.5 .
Si2 C21 H21A 109.5 .
Si2 C21 H21B 109.5 .
H21A C21 H21B 109.5 .
Si2 C21 H21C 109.5 .
H21A C21 H21C 109.5 .
H21B C21 H21C 109.5 .
Si2 C22 H22A 109.5 .
Si2 C22 H22B 109.5 .
H22A C22 H22B 109.5 .
Si2 C22 H22C 109.5 .
H22A C22 H22C 109.5 .
H22B C22 H22C 109.5 .
Si2 C23 H23A 109.5 .
Si2 C23 H23B 109.5 .
H23A C23 H23B 109.5 .
Si2 C23 H23C 109.5 .
H23A C23 H23C 109.5 .
H23B C23 H23C 109.5 .
Si3 C24 H24A 109.5 .
Si3 C24 H24B 109.5 .
H24A C24 H24B 109.5 .
Si3 C24 H24C 109.5 .
H24A C24 H24C 109.5 .
H24B C24 H24C 109.5 .
Si3 C25 H25A 109.5 .
Si3 C25 H25B 109.5 .
H25A C25 H25B 109.5 .
Si3 C25 H25C 109.5 .
H25A C25 H25C 109.5 .
H25B C25 H25C 109.5 .
Si3 C26 H26A 109.5 .
Si3 C26 H26B 109.5 .
H26A C26 H26B 109.5 .
Si3 C26 H26C 109.5 .
H26A C26 H26C 109.5 .
H26B C26 H26C 109.5 .
Si4 C27 H27A 109.5 .
Si4 C27 H27B 109.5 .
H27A C27 H27B 109.5 .
Si4 C27 H27C 109.5 .
H27A C27 H27C 109.5 .
H27B C27 H27C 109.5 .
Si4 C28 H28A 109.5 .
Si4 C28 H28B 109.5 .
H28A C28 H28B 109.5 .
Si4 C28 H28C 109.5 .
H28A C28 H28C 109.5 .
H28B C28 H28C 109.5 .
Si4 C29 H29A 109.5 .
Si4 C29 H29B 109.5 .
H29A C29 H29B 109.5 .
Si4 C29 H29C 109.5 .
H29A C29 H29C 109.5 .
H29B C29 H29C 109.5 .
O2 C30 C31 107.2(9) .
O2 C30 H30A 110.3 .
C31 C30 H30A 110.3 .
O2 C30 H30B 110.3 .
C31 C30 H30B 110.3 .
H30A C30 H30B 108.5 .
C30 C31 C32 105.9(10) .
C30 C31 H31A 110.6 .
C32 C31 H31A 110.6 .
C30 C31 H31B 110.6 .
C32 C31 H31B 110.6 .
H31A C31 H31B 108.7 .
C31 C32 C33 105.1(9) .
C31 C32 H32A 110.7 .
C33 C32 H32A 110.7 .
C31 C32 H32B 110.7 .
C33 C32 H32B 110.7 .
H32A C32 H32B 108.8 .
O2 C33 C32 105.1(9) .
O2 C33 H33A 110.7 .
C32 C33 H33A 110.7 .
O2 C33 H33B 110.7 .
C32 C33 H33B 110.7 .
H33A C33 H33B 108.8 .
C35 C34 C39 130.9(19) .
C35 C34 C40 125.6(17) .
C39 C34 C40 103.4(15) .
C35' C34' C39' 119.2(18) .
C35' C34' C40' 118.8(19) .
C39' C34' C40' 121.9(19) .
C34 C35 C36 114.1(19) .
C34' C35' C36' 110.9(18) .
C37 C36 C35 120(2) .
C35' C36' C37' 135(2) .
C36 C37 C38 121(2) .
C38' C37' C36' 110.8(19) .
C39 C38 C37 123(2) .
C37' C38' C39' 118(2) .
C38 C39 C34 111.4(19) .
C34' C39' C38' 126(2) .
O2 Li1 O1 120.2(6) .
O2 Li1 N1 115.4(6) .
O1 Li1 N1 101.4(5) .
O2 Li1 Cl1 114.5(6) .
O1 Li1 Cl1 94.5(5) .
N1 Li1 Cl1 108.3(5) .
O2 Li1 C1 100.4(6) .
O1 Li1 C1 32.8(2) .
N1 Li1 C1 89.0(5) .
Cl1 Li1 C1 127.3(5) .
O2 Li1 C7 125.6(6) .
O1 Li1 C7 69.5(4) .
N1 Li1 C7 33.0(2) .
Cl1 Li1 C7 117.9(5) .
C1 Li1 C7 57.4(3) .
O2 Li1 C6 103.8(6) .
O1 Li1 C6 56.6(3) .
N1 Li1 C6 59.8(3) .
Cl1 Li1 C6 140.6(5) .
C1 Li1 C6 30.5(2) .
C7 Li1 C6 32.1(2) .
O2 Li1 Eu1 136.1(5) .
O1 Li1 Eu1 40.9(3) .
N1 Li1 Eu1 108.1(5) .
Cl1 Li1 Eu1 53.7(3) .
C1 Li1 Eu1 73.6(3) .
C7 Li1 Eu1 88.6(4) .
C6 Li1 Eu1 92.2(3) .

loop_
_geom_bond_atom_site_label_1
_geom_bond_atom_site_label_2
_geom_bond_distance
_geom_bond_site_symmetry_2
Eu1 O1 2.199(4) .
Eu1 N3 2.275(6) .
Eu1 N2 2.280(5) .
Eu1 Cl1 2.6817(18) .
Eu1 Si3 3.278(2) .
Eu1 Li1 3.296(12) .
Eu1 Si1 3.443(2) .
Eu1 Si2 3.485(2) .
Eu1 Si4 3.554(2) .
Cl1 Li1 2.315(13) .
Si1 N2 1.721(6) .
Si1 C18 1.862(8) .
Si1 C19 1.871(8) .
Si1 C20 1.891(8) .
Si2 N2 1.715(6) .
Si2 C22 1.860(9) .
Si2 C21 1.866(8) .
Si2 C23 1.877(9) .
Si3 N3 1.711(6) .
Si3 C25 1.864(8) .
Si3 C24 1.878(8) .
Si3 C26 1.882(8) .
Si4 N3 1.713(6) .
Si4 C27 1.875(8) .
Si4 C29 1.881(9) .
Si4 C28 1.888(8) .
O1 C1 1.364(7) .
O1 Li1 2.074(12) .
O2 C30 1.423(10) .
O2 C33 1.433(10) .
O2 Li1 1.909(13) .
N1 C9 1.474(7) 3_656
N1 C8 1.479(7) .
N1 C7 1.492(7) .
N1 Li1 2.101(12) .
C1 C2 1.404(8) .
C1 C6 1.410(8) .
C1 Li1 2.515(13) .
C2 C3 1.386(9) .
C2 C10 1.546(9) .
C3 C4 1.396(9) .
C3 H3 0.9400 .
C4 C5 1.379(9) .
C4 C14 1.515(9) .
C5 C6 1.380(9) .
C5 H5 0.9400 .
C6 C7 1.517(8) .
C6 Li1 2.767(14) .
C7 Li1 2.721(13) .
C7 H7A 0.9800 .
C7 H7B 0.9800 .
C8 C9 1.509(8) .
C8 H8A 0.9800 .
C8 H8B 0.9800 .
C9 N1 1.474(7) 3_656
C9 H9A 0.9800 .
C9 H9B 0.9800 .
C10 C12 1.518(10) .
C10 C11 1.538(10) .
C10 C13 1.538(10) .
C11 H11A 0.9700 .
C11 H11B 0.9700 .
C11 H11C 0.9700 .
C12 H12A 0.9700 .
C12 H12B 0.9700 .
C12 H12C 0.9700 .
C13 H13A 0.9700 .
C13 H13B 0.9700 .
C13 H13C 0.9700 .
C14 C17 1.493(11) .
C14 C16 1.500(11) .
C14 C15 1.512(12) .
C15 H15A 0.9700 .
C15 H15B 0.9700 .
C15 H15C 0.9700 .
C16 H16A 0.9700 .
C16 H16B 0.9700 .
C16 H16C 0.9700 .
C17 H17A 0.9700 .
C17 H17B 0.9700 .
C17 H17C 0.9700 .
C18 H18A 0.9700 .
C18 H18B 0.9700 .
C18 H18C 0.9700 .
C19 H19A 0.9700 .
C19 H19B 0.9700 .
C19 H19C 0.9700 .
C20 H20A 0.9700 .
C20 H20B 0.9700 .
C20 H20C 0.9700 .
C21 H21A 0.9700 .
C21 H21B 0.9700 .
C21 H21C 0.9700 .
C22 H22A 0.9700 .
C22 H22B 0.9700 .
C22 H22C 0.9700 .
C23 H23A 0.9700 .
C23 H23B 0.9700 .
C23 H23C 0.9700 .
C24 H24A 0.9700 .
C24 H24B 0.9700 .
C24 H24C 0.9700 .
C25 H25A 0.9700 .
C25 H25B 0.9700 .
C25 H25C 0.9700 .
C26 H26A 0.9700 .
C26 H26B 0.9700 .
C26 H26C 0.9700 .
C27 H27A 0.9700 .
C27 H27B 0.9700 .
C27 H27C 0.9700 .
C28 H28A 0.9700 .
C28 H28B 0.9700 .
C28 H28C 0.9700 .
C29 H29A 0.9700 .
C29 H29B 0.9700 .
C29 H29C 0.9700 .
C30 C31 1.459(13) .
C30 H30A 0.9800 .
C30 H30B 0.9800 .
C31 C32 1.491(15) .
C31 H31A 0.9800 .
C31 H31B 0.9800 .
C32 C33 1.507(13) .
C32 H32A 0.9800 .
C32 H32B 0.9800 .
C33 H33A 0.9800 .
C33 H33B 0.9800 .
C34 C35 1.384(16) .
C34 C39 1.428(16) .
C34 C40 1.546(16) .
C34' C35' 1.382(16) .
C34' C39' 1.40(3) .
C34' C40' 1.529(16) .
C35 C36 1.426(16) .
C35' C36' 1.389(16) .
C36 C37 1.421(16) .
C36' C37' 1.429(16) .
C37 C38 1.428(17) .
C37' C38' 1.387(16) .
C38 C39 1.403(17) .
C38' C39' 1.424(17) .
